data_4315076
loop_
_publ_author_name
'Jason Christ'
'Corinne Epps'
'Victoria Pritchard'
'Derek Schmeh'
'Cortlandt Pierpont'
'Ebbe Nordlander'

_publ_contact_author_address
;
Department of Chemistry and Biochemistry
University of Colorado
Boulder, CO  80309-0215
;
_publ_contact_author_email pierpont@colorado.edu
_publ_contact_author_fax '01 303 492 5894'
_publ_contact_author_name 'Professor Cortlandt Pierpont'
_publ_contact_author_phone '01 303 492 8420'
_publ_section_title
;
 Synthesis and Reactivity of Catecholate Complexes Containing Quadruply
 Bonded Metal Ions
;
_journal_name_full 'Inorganic Chemistry'
_journal_page_first 2029
_journal_page_last 2031
_journal_paper_doi 10.1021/ic902328m
_journal_volume 49
_journal_year 2010
_chemical_formula_moiety 'Mo2 Cl16 C25 O10 H3, 3 (C8 H20 N)'
_chemical_formula_sum 'C49 H63 Cl16 Mo2 N3 O10'
_chemical_formula_weight 1613.10
_chemical_name_common (NEt4)3[Mo2(Cl4C6O2)4(OCH3)(O)]
_chemical_name_systematic
; 
 ? 
;
_space_group_IT_number 4
_symmetry_cell_setting monoclinic
_symmetry_space_group_name_Hall 'P 2yb'
_symmetry_space_group_name_H-M 'P 1 21 1'
_atom_sites_solution_hydrogens geom
_atom_sites_solution_primary direct
_atom_sites_solution_secondary difmap
_audit_creation_method SHELXL-97
_cell_angle_alpha 90.00
_cell_angle_beta 98.9830(10)
_cell_angle_gamma 90.00
_cell_formula_units_Z 2
_cell_length_a 12.4671(5)
_cell_length_b 13.1459(5)
_cell_length_c 19.7961(8)
_cell_measurement_reflns_used 3216
_cell_measurement_temperature 293(2)
_cell_measurement_theta_max 28.658
_cell_measurement_theta_min 2.878
_cell_volume 3204.6(2)
_computing_cell_refinement 'Bruker SAINT'
_computing_data_collection 'Bruker SMART'
_computing_data_reduction 'Bruker SAINT/XPREP'
_computing_molecular_graphics 'SHELXP (Sheldrick, 1997)'
_computing_publication_material 'SHELXCIF (Sheldrick, 2001)'
_computing_structure_refinement 'SHELXL-97 (Sheldrick, 1997)'
_computing_structure_solution 'SHELXS-97 (Sheldrick, 1990)'
_diffrn_ambient_temperature 293(2)
_diffrn_detector_area_resol_mean 8.33
_diffrn_measurement_device_type 'Bruker Smart CCD'
_diffrn_measurement_method '\w scans'
_diffrn_radiation_monochromator graphite
_diffrn_radiation_source 'Rigaku rotating anode'
_diffrn_radiation_type MoK\a
_diffrn_radiation_wavelength 0.71073
_diffrn_reflns_av_R_equivalents 0.0311
_diffrn_reflns_av_sigmaI/netI 0.0488
_diffrn_reflns_limit_h_max 12
_diffrn_reflns_limit_h_min -13
_diffrn_reflns_limit_k_max 14
_diffrn_reflns_limit_k_min -11
_diffrn_reflns_limit_l_max 20
_diffrn_reflns_limit_l_min -21
_diffrn_reflns_number 15706
_diffrn_reflns_theta_max 29.24
_diffrn_reflns_theta_min 1.04
_exptl_absorpt_coefficient_mu 1.115
_exptl_absorpt_correction_T_max 0.670
_exptl_absorpt_correction_T_min 0.564
_exptl_absorpt_correction_type empirical
_exptl_absorpt_process_details SADABS
_exptl_crystal_colour 'dark brown'
_exptl_crystal_density_diffrn 1.671
_exptl_crystal_description prism
_exptl_crystal_F_000 1628
_exptl_crystal_size_max 0.54
_exptl_crystal_size_mid 0.44
_exptl_crystal_size_min 0.36
_refine_diff_density_max 0.858
_refine_diff_density_min -0.659
_refine_diff_density_rms 0.076
_refine_ls_abs_structure_details 'Flack H D (1983), Acta Cryst. A39, 876-881'
_refine_ls_abs_structure_Flack 0.59(8)
_refine_ls_extinction_method none
_refine_ls_goodness_of_fit_all 1.016
_refine_ls_goodness_of_fit_obs 1.049
_refine_ls_hydrogen_treatment mixed
_refine_ls_matrix_type full
_refine_ls_number_parameters 725
_refine_ls_number_reflns 8503
_refine_ls_number_restraints 1
_refine_ls_restrained_S_all 1.016
_refine_ls_restrained_S_obs 1.049
_refine_ls_R_factor_all 0.0743
_refine_ls_R_factor_obs 0.0596
_refine_ls_shift/esd_max 0.190
_refine_ls_shift/esd_mean 0.009
_refine_ls_structure_factor_coef Fsqd
_refine_ls_weighting_details 'calc w=1/[\s^2^(Fo^2^)+(0.0546P)^2^+9.5700P] where P=(Fo^2^+2Fc^2^)/3'
_refine_ls_weighting_scheme calc
_refine_ls_wR_factor_all 0.1454
_refine_ls_wR_factor_obs 0.1352
_reflns_number_gt 7007
_reflns_number_total 8503
_reflns_threshold_expression >2sigma(I)
_cod_data_source_file ic902328m_si_001_1.cif
_cod_data_source_block (NEt4)3[Mo2(Cl4C6O2)4(OCH3)(O)]
_cod_depositor_comments
;
The following automatic conversions were performed:
'_reflns_observed_expression' tag replaced with
'_reflns_threshold_expression' tag as specified in the replacement
file 'cod-tools/trunk/perl-scripts/inputs/replacement_tags.lst'.

Automatic conversion script
Id: cif_correct_tags 3137 2015-03-23 15:08:43Z antanas 
;
_cod_original_sg_symbol_H-M 'P 21'
_cod_database_code 4315076

loop_
_symmetry_equiv_pos_as_xyz
'x, y, z'
'-x, y+1/2, -z'

loop_
_atom_site_aniso_label
_atom_site_aniso_U_11
_atom_site_aniso_U_22
_atom_site_aniso_U_33
_atom_site_aniso_U_23
_atom_site_aniso_U_13
_atom_site_aniso_U_12
Mo1 0.0657(6) 0.0772(8) 0.0581(6) -0.0118(6) 0.0073(4) -0.0364(5)
Mo2 0.0694(6) 0.0820(8) 0.0568(6) -0.0143(6) 0.0094(4) -0.0433(6)
Cl1 0.080(2) 0.112(3) 0.063(2) 0.010(2) 0.000(2) -0.039(2)
Cl2 0.077(2) 0.097(3) 0.109(3) 0.012(2) -0.001(2) -0.047(2)
Cl3 0.098(2) 0.117(4) 0.110(3) -0.026(3) -0.017(2) -0.058(2)
Cl4 0.160(4) 0.152(4) 0.066(2) -0.009(2) -0.021(2) -0.089(3)
Cl5 0.146(3) 0.076(3) 0.098(2) -0.011(2) -0.001(2) 0.011(3)
Cl6 0.099(2) 0.125(4) 0.097(2) -0.031(3) -0.012(2) 0.030(3)
Cl7 0.082(2) 0.191(5) 0.090(3) 0.008(3) 0.028(2) 0.017(3)
Cl8 0.083(2) 0.114(3) 0.070(2) 0.017(2) 0.008(2) -0.017(2)
Cl9 0.088(2) 0.117(3) 0.088(2) 0.015(2) 0.018(2) -0.026(2)
Cl10 0.079(2) 0.167(5) 0.097(3) 0.005(3) 0.018(2) 0.011(2)
Cl11 0.111(3) 0.137(4) 0.090(2) -0.018(3) -0.021(2) 0.032(3)
Cl12 0.148(3) 0.081(3) 0.095(2) -0.010(2) 0.005(2) -0.024(3)
Cl13 0.166(4) 0.133(4) 0.063(2) -0.002(2) -0.025(2) -0.080(3)
Cl14 0.105(2) 0.108(3) 0.113(3) -0.010(3) -0.034(2) -0.060(3)
Cl15 0.070(2) 0.078(2) 0.116(3) 0.017(2) -0.003(2) -0.039(2)
Cl16 0.075(2) 0.099(3) 0.065(2) 0.014(2) -0.003(2) -0.026(2)
O1 0.040(4) 0.089(7) 0.069(5) -0.011(5) -0.020(3) -0.002(4)
O2 0.073(5) 0.077(6) 0.058(4) -0.005(4) -0.002(4) -0.054(4)
O3 0.055(4) 0.067(5) 0.043(4) -0.006(4) -0.011(3) -0.031(4)
O4 0.091(6) 0.066(6) 0.068(5) -0.012(4) 0.019(4) -0.026(4)
O5 0.051(4) 0.074(6) 0.051(4) 0.000(4) -0.008(3) -0.024(4)
O6 0.056(4) 0.079(7) 0.069(5) -0.004(5) 0.001(4) -0.014(4)
O7 0.084(5) 0.084(6) 0.066(5) -0.010(5) 0.008(4) -0.030(5)
O8 0.048(4) 0.069(6) 0.066(5) -0.002(4) -0.011(3) -0.016(4)
O9 0.095(6) 0.111(7) 0.049(4) -0.006(5) -0.003(4) -0.050(5)
O10 0.031(4) 0.052(6) 0.044(5) -0.001(4) -0.009(3) -0.021(4)
N1 0.089(7) 0.099(10) 0.093(8) 0.001(7) -0.043(6) -0.017(7)
N2 0.080(7) 0.113(11) 0.081(7) -0.026(7) -0.031(6) 0.000(7)
N3 0.123(10) 0.079(8) 0.104(8) 0.026(6) -0.018(8) 0.030(8)
C1 0.095(10) 0.104(10) 0.130(11) -0.027(8) -0.039(8) 0.051(8)
C2 0.079(8) 0.040(7) 0.080(8) -0.019(6) -0.005(6) -0.011(6)
C3 0.059(6) 0.030(6) 0.054(6) 0.005(5) -0.005(5) -0.002(5)
C4 0.041(5) 0.059(7) 0.058(6) 0.004(6) -0.007(5) -0.009(5)
C5 0.054(6) 0.031(7) 0.105(10) 0.009(6) 0.000(6) -0.017(5)
C6 0.060(7) 0.070(9) 0.056(7) -0.010(6) -0.020(5) -0.020(6)
C7 0.081(8) 0.059(8) 0.063(7) -0.004(6) -0.011(6) -0.026(6)
C8 0.070(7) 0.080(10) 0.034(6) 0.004(6) -0.009(5) -0.037(7)
C9 0.070(7) 0.063(8) 0.058(7) -0.015(6) -0.007(6) 0.008(6)
C10 0.067(8) 0.091(12) 0.088(10) -0.025(9) -0.036(7) 0.012(7)
C11 0.053(7) 0.114(13) 0.070(9) 0.009(9) -0.022(6) -0.005(8)
C12 0.059(6) 0.067(9) 0.054(6) 0.005(6) -0.023(5) 0.005(6)
C13 0.030(5) 0.101(11) 0.049(6) -0.020(7) -0.011(4) -0.005(6)
C14 0.077(7) 0.057(8) 0.056(7) 0.003(6) -0.017(6) -0.019(6)
C15 0.050(6) 0.123(13) 0.058(7) 0.001(8) 0.001(5) -0.037(7)
C16 0.050(7) 0.134(15) 0.061(8) -0.022(10) -0.007(6) -0.001(8)
C17 0.069(8) 0.105(12) 0.063(8) -0.012(8) -0.028(6) 0.002(8)
C18 0.083(9) 0.128(14) 0.054(8) -0.015(8) -0.017(7) -0.036(9)
C19 0.066(7) 0.074(10) 0.083(9) -0.025(8) -0.024(7) -0.002(7)
C20 0.029(5) 0.070(8) 0.063(7) -0.008(6) -0.008(5) -0.014(5)
C21 0.037(5) 0.076(8) 0.048(6) 0.006(6) 0.000(4) -0.019(5)
C22 0.071(7) 0.058(8) 0.065(7) -0.008(6) -0.030(6) -0.021(6)
C23 0.052(6) 0.044(7) 0.114(11) 0.000(7) -0.013(6) -0.021(6)
C24 0.049(6) 0.070(8) 0.065(7) 0.002(6) -0.013(5) -0.019(6)
C25 0.054(6) 0.038(7) 0.067(7) 0.001(6) -0.006(5) 0.003(5)
C26 0.090(11) 0.210(21) 0.171(17) -0.054(15) -0.068(11) 0.042(13)
C27 0.084(11) 0.204(22) 0.214(21) -0.114(18) -0.020(12) 0.039(12)
C28 0.118(10) 0.129(14) 0.052(7) -0.010(9) -0.004(6) -0.006(11)
C29 0.218(23) 0.088(16) 0.305(34) 0.004(18) -0.011(22) -0.074(16)
C30 0.130(12) 0.168(18) 0.055(8) 0.004(10) -0.008(8) -0.002(14)
C31 0.137(14) 0.124(17) 0.087(10) -0.017(11) 0.004(9) -0.017(12)
C32 0.149(14) 0.063(11) 0.106(11) 0.009(9) -0.042(10) -0.004(10)
C33 0.290(28) 0.063(11) 0.216(23) 0.049(14) 0.079(20) 0.059(14)
C34 0.091(11) 0.122(17) 0.229(24) -0.008(16) -0.037(13) -0.033(12)
C35 0.415(49) 0.363(48) 0.230(31) 0.221(34) 0.103(30) 0.227(40)
C36 0.123(12) 0.119(14) 0.179(18) -0.076(15) -0.064(12) 0.012(12)
C37 0.147(14) 0.093(14) 0.115(13) 0.002(11) -0.017(11) 0.006(11)
C38 0.130(11) 0.079(10) 0.108(10) 0.036(9) -0.053(9) -0.013(9)
C39 0.141(14) 0.096(13) 0.146(15) 0.011(11) 0.029(11) -0.027(10)
C44 0.160(16) 0.092(12) 0.208(19) -0.052(12) -0.109(15) 0.030(10)
C45 0.165(20) 0.243(29) 0.141(17) -0.006(18) -0.056(15) 0.082(20)
C40 0.110(13) 0.240(27) 0.129(14) -0.016(16) -0.060(11) -0.027(15)
C41 0.101(13) 0.178(20) 0.182(20) 0.004(16) -0.069(13) -0.014(13)
C46 0.048(7) 0.216(24) 0.210(21) -0.034(18) -0.043(10) -0.006(10)
C42 0.115(13) 0.124(14) 0.202(20) -0.024(13) -0.004(13) 0.029(11)
C47 0.491(48) 0.082(14) 0.328(34) -0.066(18) -0.317(36) 0.052(21)
C43 0.828(90) 0.217(31) 0.068(12) -0.042(17) -0.060(27) 0.119(43)
C48 0.200(21) 0.206(23) 0.165(19) 0.056(17) -0.121(17) -0.022(18)
C49 0.466(53) 0.466(66) 0.107(17) 0.089(28) -0.075(25) -0.150(52)

loop_
_atom_site_label
_atom_site_type_symbol
_atom_site_fract_x
_atom_site_fract_y
_atom_site_fract_z
_atom_site_U_iso_or_equiv
_atom_site_thermal_displace_type
_atom_site_occupancy
_atom_site_calc_flag
_atom_site_refinement_flags
_atom_site_disorder_group
Mo1 Mo 0.01070(8) 0.64374(8) 0.22200(5) 0.0673(3) Uani 1 d . .
Mo2 Mo 0.01147(8) 0.80401(7) 0.28382(5) 0.0694(3) Uani 1 d . .
Cl1 Cl -0.2866(3) 0.4711(3) 0.3789(2) 0.0862(11) Uani 1 d . .
Cl2 Cl -0.4333(3) 0.3343(3) 0.3024(2) 0.0959(12) Uani 1 d . .
Cl3 Cl -0.3984(3) 0.3337(3) 0.1425(2) 0.1117(15) Uani 1 d . .
Cl4 Cl -0.2138(4) 0.4626(4) 0.0613(2) 0.130(2) Uani 1 d . .
Cl5 Cl 0.2176(3) 0.3101(4) 0.1790(2) 0.1090(13) Uani 1 d . .
Cl6 Cl 0.3865(3) 0.3239(4) 0.0472(2) 0.110(2) Uani 1 d . .
Cl7 Cl 0.4386(3) 0.5363(5) -0.0238(2) 0.120(2) Uani 1 d . .
Cl8 Cl 0.2989(3) 0.7271(4) 0.0303(2) 0.0896(12) Uani 1 d . .
Cl9 Cl -0.3004(3) 0.7247(4) 0.4650(2) 0.0972(13) Uani 1 d . .
Cl10 Cl -0.4423(3) 0.9169(4) 0.5160(2) 0.114(2) Uani 1 d . .
Cl11 Cl -0.3787(3) 1.1303(5) 0.4498(2) 0.117(2) Uani 1 d . .
Cl12 Cl -0.1887(3) 1.1442(4) 0.3276(2) 0.1095(12) Uani 1 d . .
Cl13 Cl 0.2384(4) 0.9873(4) 0.4383(2) 0.125(2) Uani 1 d . .
Cl14 Cl 0.4093(3) 1.1280(4) 0.3552(2) 0.1144(14) Uani 1 d . .
Cl15 Cl 0.4356(2) 1.1299(3) 0.1962(2) 0.0901(11) Uani 1 d . .
Cl16 Cl 0.2822(2) 0.9931(3) 0.1209(2) 0.0810(10) Uani 1 d . .
O1 O -0.0704(5) 0.7747(7) 0.2036(4) 0.069(2) Uani 1 d . .
O2 O -0.0810(6) 0.5764(6) 0.1522(4) 0.070(2) Uani 1 d . .
O3 O -0.1139(5) 0.5810(6) 0.2843(3) 0.057(2) Uani 1 d . .
O4 O 0.1006(6) 0.5067(7) 0.2128(4) 0.074(2) Uani 1 d . .
O5 O 0.1272(5) 0.6771(6) 0.1454(3) 0.060(2) Uani 1 d . .
O6 O -0.1182(6) 0.7733(7) 0.3545(4) 0.069(2) Uani 1 d . .
O7 O -0.0744(7) 0.9441(7) 0.2929(4) 0.079(2) Uani 1 d . .
O8 O 0.1247(5) 0.8745(6) 0.2184(4) 0.063(2) Uani 1 d . .
O9 O 0.1101(7) 0.8655(8) 0.3500(4) 0.087(3) Uani 1 d . .
O10 O 0.0820(5) 0.6767(6) 0.2993(4) 0.044(2) Uani 1 d . .
N1 N -0.0603(9) 0.8683(10) 0.5892(6) 0.099(4) Uani 1 d . .
N2 N 0.0567(9) 0.5999(10) -0.0940(6) 0.096(4) Uani 1 d . .
N3 N 0.4646(10) 0.7167(10) 0.2585(7) 0.106(4) Uani 1 d . .
C1 C -0.1790(10) 0.7731(11) 0.2063(7) 0.116(5) Uani 1 d . .
H1A H -0.2181(10) 0.7570(11) 0.1619(7) 0.173 Uiso 1 calc R .
H1B H -0.2014(10) 0.8386(11) 0.2204(7) 0.173 Uiso 1 calc R .
H1C H -0.1938(10) 0.7225(11) 0.2386(7) 0.173 Uiso 1 calc R .
C2 C -0.1615(10) 0.5208(9) 0.1826(6) 0.068(4) Uani 1 d . .
C3 C -0.1797(8) 0.5201(8) 0.2561(5) 0.049(3) Uani 1 d . .
C4 C -0.2622(7) 0.4657(9) 0.2931(5) 0.054(3) Uani 1 d . .
C5 C -0.3301(8) 0.4056(9) 0.2554(7) 0.065(3) Uani 1 d . .
C6 C -0.3156(9) 0.4065(10) 0.1860(6) 0.065(4) Uani 1 d . .
C7 C -0.2326(10) 0.4578(10) 0.1482(6) 0.070(4) Uani 1 d . .
C8 C 0.1701(9) 0.5055(10) 0.1582(5) 0.063(4) Uani 1 d . .
C9 C 0.2352(9) 0.4246(10) 0.1341(6) 0.066(3) Uani 1 d . .
C10 C 0.3127(10) 0.4331(13) 0.0767(7) 0.087(5) Uani 1 d . .
C11 C 0.3353(10) 0.5253(14) 0.0461(7) 0.083(5) Uani 1 d . .
C12 C 0.2717(9) 0.6102(9) 0.0678(5) 0.064(4) Uani 1 d . .
C13 C 0.1888(7) 0.5981(11) 0.1225(5) 0.062(4) Uani 1 d . .
C14 C -0.1826(10) 0.8500(10) 0.3790(6) 0.066(4) Uani 1 d . .
C15 C -0.2697(9) 0.8442(12) 0.4298(6) 0.078(5) Uani 1 d . .
C16 C -0.3324(10) 0.9296(15) 0.4531(7) 0.083(5) Uani 1 d . .
C17 C -0.3070(10) 1.0235(13) 0.4208(7) 0.083(4) Uani 1 d . .
C18 C -0.2188(11) 1.0297(14) 0.3682(6) 0.091(5) Uani 1 d . .
C19 C -0.1554(10) 0.9444(11) 0.3455(7) 0.078(4) Uani 1 d . .
C20 C 0.1889(7) 0.9377(9) 0.2477(5) 0.056(3) Uani 1 d . .
C21 C 0.1802(7) 0.9320(10) 0.3180(5) 0.055(3) Uani 1 d . .
C22 C 0.2477(9) 0.9897(10) 0.3494(6) 0.069(4) Uani 1 d . .
C23 C 0.3242(8) 1.0556(10) 0.3130(7) 0.073(4) Uani 1 d . .
C24 C 0.3366(8) 1.0593(10) 0.2420(6) 0.064(3) Uani 1 d . .
C25 C 0.2679(8) 0.9978(9) 0.2101(5) 0.054(3) Uani 1 d . .
C26 C -0.1777(13) 0.8893(19) 0.5838(10) 0.166(9) Uani 1 d . .
H26A H -0.2138(13) 0.8253(19) 0.5709(10) 0.249 Uiso 1 calc R .
H26B H -0.1954(13) 0.9341(19) 0.5447(10) 0.249 Uiso 1 calc R .
C27 C -0.2421(13) 0.9390(17) 0.6461(10) 0.172(10) Uani 1 d . .
H27A H -0.3184(13) 0.9447(17) 0.6293(10) 0.258 Uiso 1 calc R .
H27B H -0.2129(13) 1.0051(17) 0.6587(10) 0.258 Uiso 1 calc R .
H27C H -0.2313(13) 0.8951(17) 0.6853(10) 0.258 Uiso 1 calc R .
C28 C -0.0445(11) 0.8054(15) 0.6489(6) 0.102(5) Uani 1 d . .
H28A H -0.0656(11) 0.8464(15) 0.6853(6) 0.152 Uiso 1 calc R .
H28B H 0.0333(11) 0.7953(15) 0.6603(6) 0.152 Uiso 1 calc R .
C29 C -0.0966(20) 0.6992(16) 0.6552(15) 0.209(13) Uani 1 d . .
H29A H -0.0733(20) 0.6726(16) 0.7003(15) 0.314 Uiso 1 calc R .
H29B H -0.0744(20) 0.6539(16) 0.6220(15) 0.314 Uiso 1 calc R .
H29C H -0.1743(20) 0.7055(16) 0.6474(15) 0.314 Uiso 1 calc R .
C30 C -0.0069(14) 0.8135(18) 0.5231(6) 0.120(6) Uani 1 d . .
H30A H -0.0521(14) 0.7544(18) 0.5102(6) 0.180 Uiso 1 calc R .
H30B H -0.0231(14) 0.8611(18) 0.4854(6) 0.180 Uiso 1 calc R .
C31 C 0.1044(13) 0.7791(16) 0.5207(7) 0.117(6) Uani 1 d . .
H31A H 0.1087(13) 0.7516(16) 0.4763(7) 0.176 Uiso 1 calc R .
H31B H 0.1240(13) 0.7276(16) 0.5548(7) 0.176 Uiso 1 calc R .
H31C H 0.1534(13) 0.8356(16) 0.5295(7) 0.176 Uiso 1 calc R .
C32 C -0.0066(13) 0.9702(11) 0.5994(8) 0.113(6) Uani 1 d . .
H32A H -0.0245(13) 0.9954(11) 0.6423(8) 0.170 Uiso 1 calc R .
H32B H 0.0707(13) 0.9561(11) 0.6076(8) 0.170 Uiso 1 calc R .
C33 C -0.0184(21) 1.0512(14) 0.5564(11) 0.185(10) Uani 1 d . .
H33A H 0.0262(21) 1.1062(14) 0.5765(11) 0.278 Uiso 1 calc R .
H33B H -0.0931(21) 1.0722(14) 0.5487(11) 0.278 Uiso 1 calc R .
H33C H 0.0032(21) 1.0325(14) 0.5137(11) 0.278 Uiso 1 calc R .
C34 C 0.0098(13) 0.4949(16) -0.1016(11) 0.154(9) Uani 1 d . .
H34A H 0.0324(13) 0.4641(16) -0.1417(11) 0.231 Uiso 1 calc R .
H34B H -0.0687(13) 0.5011(16) -0.1108(11) 0.231 Uiso 1 calc R .
C35 C 0.0391(30) 0.4211(27) -0.0412(15) 0.330(25) Uani 1 d . .
H35A H 0.0043(30) 0.3568(27) -0.0522(15) 0.495 Uiso 1 calc R .
H35B H 0.0149(30) 0.4488(27) -0.0013(15) 0.495 Uiso 1 calc R .
H35C H 0.1164(30) 0.4117(27) -0.0323(15) 0.495 Uiso 1 calc R .
C36 C 0.0133(13) 0.6448(17) -0.0311(10) 0.150(8) Uani 1 d . .
H36A H 0.0591(13) 0.7034(17) -0.0179(10) 0.224 Uiso 1 calc R .
H36B H 0.0326(13) 0.5949(17) 0.0049(10) 0.224 Uiso 1 calc R .
C37 C -0.1067(13) 0.6811(14) -0.0230(8) 0.122(6) Uani 1 d . .
H37A H -0.1069(13) 0.7054(14) 0.0227(8) 0.184 Uiso 1 calc R .
H37B H -0.1560(13) 0.6248(14) -0.0319(8) 0.184 Uiso 1 calc R .
H37C H -0.1292(13) 0.7348(14) -0.0550(8) 0.184 Uiso 1 calc R .
C38 C 0.0261(12) 0.6522(13) -0.1568(7) 0.113(6) Uani 1 d . .
H38A H -0.0526(12) 0.6544(13) -0.1660(7) 0.170 Uiso 1 calc R .
H38B H 0.0498(12) 0.6116(13) -0.1927(7) 0.170 Uiso 1 calc R .
C39 C 0.0670(14) 0.7585(14) -0.1633(10) 0.127(6) Uani 1 d . .
H39A H 0.0398(14) 0.7844(14) -0.2080(10) 0.190 Uiso 1 calc R .
H39B H 0.1450(14) 0.7580(14) -0.1566(10) 0.190 Uiso 1 calc R .
H39C H 0.0425(14) 0.8010(14) -0.1293(10) 0.190 Uiso 1 calc R .
C44 C 0.5006(15) 0.6063(11) 0.2506(10) 0.168(10) Uani 1 d . .
H44A H 0.5636(15) 0.6064(11) 0.2274(10) 0.251 Uiso 1 calc R .
H44B H 0.5229(15) 0.5778(11) 0.2958(10) 0.251 Uiso 1 calc R .
C45 C 0.4308(18) 0.5505(23) 0.2188(11) 0.192(11) Uani 1 d . .
H45A H 0.4599(18) 0.4832(23) 0.2161(11) 0.287 Uiso 1 calc R .
H45B H 0.4094(18) 0.5768(23) 0.1734(11) 0.287 Uiso 1 calc R .
H45C H 0.3688(18) 0.5479(23) 0.2420(11) 0.287 Uiso 1 calc R .
C40 C 0.1779(14) 0.6022(20) -0.0967(10) 0.168(9) Uani 1 d . .
H40A H 0.2116(14) 0.5700(20) -0.0546(10) 0.252 Uiso 1 calc R .
H40B H 0.1980(14) 0.6735(20) -0.0924(10) 0.252 Uiso 1 calc R .
C41 C 0.2456(14) 0.5559(18) -0.1578(11) 0.164(9) Uani 1 d . .
H41A H 0.3219(14) 0.5686(18) -0.1450(11) 0.245 Uiso 1 calc R .
H41B H 0.2200(14) 0.5889(18) -0.2005(11) 0.245 Uiso 1 calc R .
H41C H 0.2332(14) 0.4840(18) -0.1625(11) 0.245 Uiso 1 calc R .
C46 C 0.5560(10) 0.7644(17) 0.2806(12) 0.165(9) Uani 1 d . .
H46A H 0.6053(10) 0.7479(17) 0.2489(12) 0.247 Uiso 1 calc R .
H46B H 0.5856(10) 0.7329(17) 0.3238(12) 0.247 Uiso 1 calc R .
C42 C 0.3572(13) 0.7306(14) 0.3052(10) 0.150(7) Uani 1 d . .
H42A H 0.3273(13) 0.7987(14) 0.2992(10) 0.180 Uiso 1 calc R .
H42B H 0.3001(13) 0.6822(14) 0.2893(10) 0.180 Uiso 1 calc R .
C47 C 0.5649(27) 0.8924(16) 0.2934(14) 0.341(26) Uani 1 d . .
H47A H 0.6392(27) 0.9107(16) 0.3090(14) 0.512 Uiso 1 calc R .
H47B H 0.5212(27) 0.9117(16) 0.3271(14) 0.512 Uiso 1 calc R .
H47C H 0.5395(27) 0.9269(16) 0.2512(14) 0.512 Uiso 1 calc R .
C43 C 0.4002(35) 0.7119(25) 0.3801(10) 0.385(32) Uani 1 d . .
H43A H 0.3422(35) 0.7193(25) 0.4065(10) 0.577 Uiso 1 calc R .
H43B H 0.4564(35) 0.7602(25) 0.3956(10) 0.577 Uiso 1 calc R .
H43C H 0.4291(35) 0.6442(25) 0.3858(10) 0.577 Uiso 1 calc R .
C48 C 0.4402(19) 0.7586(19) 0.1888(11) 0.206(12) Uani 1 d . .
H48A H 0.4182(19) 0.8289(19) 0.1926(11) 0.247 Uiso 1 calc R .
H48B H 0.3779(19) 0.7222(19) 0.1650(11) 0.247 Uiso 1 calc R .
C49 C 0.5560(30) 0.7555(34) 0.1300(12) 0.359(27) Uani 1 d . .
H49A H 0.5287(30) 0.7847(34) 0.0862(12) 0.538 Uiso 1 calc R .
H49B H 0.5775(30) 0.6864(34) 0.1240(12) 0.538 Uiso 1 calc R .
H49C H 0.6175(30) 0.7940(34) 0.1514(12) 0.538 Uiso 1 calc R .

loop_
_atom_type_symbol
_atom_type_description
_atom_type_scat_dispersion_real
_atom_type_scat_dispersion_imag
_atom_type_scat_source
C C 0.0033 0.0016 'International Tables Vol C Tables 4.2.6.8 and 6.1.1.4'
H H 0.0000 0.0000 'International Tables Vol C Tables 4.2.6.8 and 6.1.1.4'
N N 0.0061 0.0033 'International Tables Vol C Tables 4.2.6.8 and 6.1.1.4'
O O 0.0106 0.0060 'International Tables Vol C Tables 4.2.6.8 and 6.1.1.4'
Cl Cl 0.1484 0.1585 'International Tables Vol C Tables 4.2.6.8 and 6.1.1.4'
Mo Mo -1.6832 0.6857 'International Tables Vol C Tables 4.2.6.8 and 6.1.1.4'

loop_
_geom_angle_atom_site_label_1
_geom_angle_atom_site_label_2
_geom_angle_atom_site_label_3
_geom_angle
_geom_angle_site_symmetry_1
_geom_angle_site_symmetry_3
_geom_angle_publ_flag
O10 Mo1 O2 163.2(4) . . ?
O10 Mo1 O1 97.1(4) . . ?
O2 Mo1 O1 92.3(3) . . ?
O10 Mo1 O4 94.8(4) . . ?
O2 Mo1 O4 78.9(4) . . ?
O1 Mo1 O4 164.4(3) . . ?
O10 Mo1 O3 84.8(3) . . ?
O2 Mo1 O3 80.8(3) . . ?
O1 Mo1 O3 92.4(3) . . ?
O4 Mo1 O3 98.7(3) . . ?
O10 Mo1 O5 104.4(3) . . ?
O2 Mo1 O5 88.8(3) . . ?
O1 Mo1 O5 94.0(3) . . ?
O4 Mo1 O5 73.3(3) . . ?
O3 Mo1 O5 168.0(3) . . ?
O10 Mo1 Mo2 50.8(3) . . ?
O2 Mo1 Mo2 137.2(3) . . ?
O1 Mo1 Mo2 46.3(2) . . ?
O4 Mo1 Mo2 143.9(2) . . ?
O3 Mo1 Mo2 89.5(2) . . ?
O5 Mo1 Mo2 102.3(2) . . ?
O1 Mo2 O9 162.2(4) . . ?
O1 Mo2 O10 98.0(4) . . ?
O9 Mo2 O10 91.8(4) . . ?
O1 Mo2 O7 92.1(3) . . ?
O9 Mo2 O7 81.4(4) . . ?
O10 Mo2 O7 165.4(4) . . ?
O1 Mo2 O8 84.3(3) . . ?
O9 Mo2 O8 79.6(3) . . ?
O10 Mo2 O8 98.0(3) . . ?
O7 Mo2 O8 93.4(3) . . ?
O1 Mo2 O6 98.2(3) . . ?
O9 Mo2 O6 95.6(3) . . ?
O10 Mo2 O6 95.6(4) . . ?
O7 Mo2 O6 72.4(3) . . ?
O8 Mo2 O6 165.7(3) . . ?
O1 Mo2 Mo1 53.9(3) . . ?
O9 Mo2 Mo1 133.5(3) . . ?
O10 Mo2 Mo1 44.1(2) . . ?
O7 Mo2 Mo1 145.0(2) . . ?
O8 Mo2 Mo1 91.2(2) . . ?
O6 Mo2 Mo1 101.7(2) . . ?
C1 O1 Mo2 113.6(8) . . ?
C1 O1 Mo1 117.1(8) . . ?
Mo2 O1 Mo1 79.7(3) . . ?
Mo1 O10 Mo2 85.1(3) . . ?
C2 O2 Mo1 108.4(6) . . ?
C3 O3 Mo1 117.1(7) . . ?
C8 O4 Mo1 116.2(7) . . ?
C13 O5 Mo1 120.3(7) . . ?
C14 O6 Mo2 124.3(7) . . ?
C19 O7 Mo2 116.1(7) . . ?
C20 O8 Mo2 115.2(7) . . ?
C21 O9 Mo2 109.5(6) . . ?
C28 N1 C26 100.1(14) . . ?
C28 N1 C32 114.0(11) . . ?
C26 N1 C32 105.1(14) . . ?
C28 N1 C30 111.6(13) . . ?
C26 N1 C30 121.3(11) . . ?
C32 N1 C30 105.0(14) . . ?
C38 N2 C34 108.0(12) . . ?
C38 N2 C40 95.3(13) . . ?
C34 N2 C40 112.9(15) . . ?
C38 N2 C36 116.1(14) . . ?
C34 N2 C36 104.6(15) . . ?
C40 N2 C36 119.7(12) . . ?
C41 N3 C48 100.1(15) . . ?
C41 N3 C39 103.4(14) . . ?
C48 N3 C39 106.2(16) . . ?
C41 N3 C42 117.9(16) . . ?
C48 N3 C42 113.1(14) . . ?
C39 N3 C42 114.4(13) . . ?
C7 C2 O2 123.8(11) . . ?
C7 C2 C3 107.6(11) . . ?
O2 C2 C3 128.6(9) . . ?
O3 C3 C2 104.3(9) . . ?
O3 C3 C4 122.8(9) . . ?
C2 C3 C4 132.8(9) . . ?
C5 C4 C3 115.7(10) . . ?
C5 C4 Cl1 112.3(9) . . ?
C3 C4 Cl1 131.9(8) . . ?
C4 C5 C6 112.4(10) . . ?
C4 C5 Cl2 115.9(10) . . ?
C6 C5 Cl2 131.7(8) . . ?
C5 C6 C7 132.8(9) . . ?
C5 C6 Cl3 110.8(9) . . ?
C7 C6 Cl3 116.2(9) . . ?
C2 C7 C6 118.5(11) . . ?
C2 C7 Cl4 107.3(10) . . ?
C6 C7 Cl4 133.9(8) . . ?
C13 C8 C9 108.3(10) . . ?
C13 C8 O4 120.2(11) . . ?
C9 C8 O4 131.4(11) . . ?
C8 C9 C10 127.3(12) . . ?
C8 C9 Cl5 109.5(9) . . ?
C10 C9 Cl5 123.1(10) . . ?
C11 C10 C9 123.3(13) . . ?
C11 C10 Cl6 113.0(13) . . ?
C9 C10 Cl6 123.7(12) . . ?
C10 C11 C12 112.1(13) . . ?
C10 C11 Cl7 123.1(13) . . ?
C12 C11 Cl7 124.7(12) . . ?
C11 C12 C13 123.3(11) . . ?
C11 C12 Cl8 113.0(10) . . ?
C13 C12 Cl8 123.6(9) . . ?
O5 C13 C8 109.1(10) . . ?
O5 C13 C12 125.5(11) . . ?
C8 C13 C12 125.4(11) . . ?
O6 C14 C19 105.3(11) . . ?
O6 C14 C15 131.2(11) . . ?
C19 C14 C15 123.5(13) . . ?
C16 C15 C14 127.2(13) . . ?
C16 C15 Cl9 113.0(10) . . ?
C14 C15 Cl9 119.8(11) . . ?
C17 C16 C15 110.2(12) . . ?
C17 C16 Cl10 124.5(13) . . ?
C15 C16 Cl10 125.2(13) . . ?
C16 C17 C18 122.8(14) . . ?
C16 C17 Cl11 111.6(12) . . ?
C18 C17 Cl11 125.6(13) . . ?
C19 C18 C17 126.9(14) . . ?
C19 C18 Cl12 110.1(11) . . ?
C17 C18 Cl12 122.9(13) . . ?
C14 C19 C18 109.3(13) . . ?
C14 C19 O7 121.2(12) . . ?
C18 C19 O7 129.5(13) . . ?
O8 C20 C21 106.4(10) . . ?
O8 C20 C25 122.3(10) . . ?
C21 C20 C25 131.0(9) . . ?
C22 C21 C20 108.3(11) . . ?
C22 C21 O9 124.2(11) . . ?
C20 C21 O9 127.4(9) . . ?
C21 C22 C23 122.3(11) . . ?
C21 C22 Cl13 110.1(10) . . ?
C23 C22 Cl13 127.5(8) . . ?
C24 C23 C22 129.9(10) . . ?
C24 C23 Cl14 109.5(9) . . ?
C22 C23 Cl14 120.5(10) . . ?
C25 C24 C23 107.3(11) . . ?
C25 C24 Cl15 121.0(10) . . ?
C23 C24 Cl15 131.6(8) . . ?
C24 C25 C20 121.2(11) . . ?
C24 C25 Cl16 110.2(9) . . ?
C20 C25 Cl16 128.6(8) . . ?
N1 C26 C27 126.3(13) . . ?
N1 C28 C29 125.6(14) . . ?
C31 C30 N1 129.4(11) . . ?
C33 C32 N1 128.1(15) . . ?
N2 C34 C35 117.4(21) . . ?
N2 C36 C37 130.0(12) . . ?
N2 C38 C39 118.5(13) . . ?
C40 C39 N3 114.8(18) . . ?
N2 C40 C41 128.9(13) . . ?
N3 C41 C42 123.7(17) . . ?
C43 C42 N3 108.5(20) . . ?
N3 C48 C49 118.5(16) . . ?

loop_
_geom_bond_atom_site_label_1
_geom_bond_atom_site_label_2
_geom_bond_distance
_geom_bond_site_symmetry_2
_geom_bond_publ_flag
Mo1 O10 1.701(7) . ?
Mo1 O2 1.872(6) . ?
Mo1 O1 2.001(8) . ?
Mo1 O4 2.144(9) . ?
Mo1 O3 2.284(7) . ?
Mo1 O5 2.299(8) . ?
Mo1 Mo2 2.4358(11) . ?
Mo2 O1 1.790(6) . ?
Mo2 O9 1.839(7) . ?
Mo2 O10 1.893(8) . ?
Mo2 O7 2.152(10) . ?
Mo2 O8 2.257(8) . ?
Mo2 O6 2.332(8) . ?
Cl1 C4 1.772(11) . ?
Cl2 C5 1.943(12) . ?
Cl3 C6 1.563(10) . ?
Cl4 C7 1.774(13) . ?
Cl5 C9 1.779(14) . ?
Cl6 C10 1.85(2) . ?
Cl7 C11 2.04(2) . ?
Cl8 C12 1.761(13) . ?
Cl9 C15 1.784(15) . ?
Cl10 C16 1.997(15) . ?
Cl11 C17 1.81(2) . ?
Cl12 C18 1.78(2) . ?
Cl13 C22 1.782(13) . ?
Cl14 C23 1.566(11) . ?
Cl15 C24 1.886(13) . ?
Cl16 C25 1.804(12) . ?
O1 C1 1.364(15) . ?
O2 C2 1.447(15) . ?
O3 C3 1.218(11) . ?
O4 C8 1.488(14) . ?
O5 C13 1.408(13) . ?
O6 C14 1.421(15) . ?
O7 C19 1.56(2) . ?
O8 C20 1.234(12) . ?
O9 C21 1.450(13) . ?
N1 C28 1.43(2) . ?
N1 C26 1.48(2) . ?
N1 C32 1.50(2) . ?
N1 C30 1.72(2) . ?
N2 C38 1.42(2) . ?
N2 C34 1.50(2) . ?
N2 C40 1.52(2) . ?
N2 C36 1.55(2) . ?
N3 C41 1.31(2) . ?
N3 C48 1.47(2) . ?
N3 C44 1.53(2) . ?
N3 C42 1.75(2) . ?
C2 C7 1.32(2) . ?
C2 C3 1.51(2) . ?
C3 C4 1.530(15) . ?
C4 C5 1.304(14) . ?
C5 C6 1.41(2) . ?
C6 C7 1.52(2) . ?
C8 C13 1.44(2) . ?
C8 C9 1.46(2) . ?
C9 C10 1.61(2) . ?
C10 C11 1.40(2) . ?
C11 C12 1.47(2) . ?
C12 C13 1.62(2) . ?
C14 C19 1.47(2) . ?
C14 C15 1.59(2) . ?
C15 C16 1.48(2) . ?
C16 C17 1.45(2) . ?
C17 C18 1.63(2) . ?
C18 C19 1.48(2) . ?
C20 C21 1.414(15) . ?
C20 C25 1.54(2) . ?
C21 C22 1.228(14) . ?
C22 C23 1.55(2) . ?
C23 C24 1.44(2) . ?
C24 C25 1.272(14) . ?
C26 C27 1.70(2) . ?
C28 C29 1.55(2) . ?
C30 C31 1.47(2) . ?
C32 C33 1.36(2) . ?
C34 C35 1.54(3) . ?
C36 C37 1.60(2) . ?
C38 C39 1.50(2) . ?
C44 C45 1.23(3) . ?
C40 C41 1.69(3) . ?
C46 C47 1.70(3) . ?
C42 C43 1.52(3) . ?
C48 C49 1.99(4) . ?
